data_4331053
loop_
_publ_author_name
'Nathan D. Schley'
'St\'ephanie Halbert'
'Christophe Raynaud'
'Odile Eisenstein'
'Robert H. Crabtree'

_publ_contact_author_address
;    Department of Chemistry
     Yale University
     225 Prospect St
     PO Box 208107
     New Haven, CT 06520-8107
     USA
;
_publ_contact_author_email robert.crabtree@yale.edu
_publ_contact_author_fax '+203 432 6144'
_publ_contact_author_name 'Dr. Robert H Crabtree'
_publ_contact_author_phone '+203 432 3925'
_publ_section_title
;
 Symmetrical Hydrogen Bonds in Iridium(III) Alkoxides with Relevance to
 Outer Sphere Hydrogen Transfer
;
_journal_name_full 'Inorganic Chemistry'
_journal_page_first 12313
_journal_page_last 12323
_journal_paper_doi 10.1021/ic301601c
_journal_volume 51
_journal_year 2012
_chemical_formula_moiety 'Ir2 C50 H68 N2 O2 P2 F12'
_chemical_formula_sum 'C50 H68 F12 Ir2 N2 O2 P2'
_chemical_formula_weight 1403.47
_space_group_IT_number 14
_symmetry_cell_setting monoclinic
_symmetry_Int_Tables_number 14
_symmetry_space_group_name_Hall '-P 2ybc'
_symmetry_space_group_name_H-M 'P 1 21/c 1'
_atom_sites_solution_hydrogens geom
_atom_sites_solution_primary direct
_atom_sites_solution_secondary difmap
_cell_angle_alpha 90.0000
_cell_angle_beta 110.182(8)
_cell_angle_gamma 90.0000
_cell_formula_units_Z 4
_cell_length_a 18.5780(3)
_cell_length_b 13.3039(2)
_cell_length_c 22.7037(16)
_cell_measurement_reflns_used 42000
_cell_measurement_temperature 93
_cell_measurement_theta_max 65.17
_cell_measurement_theta_min 2.54
_cell_volume 5266.9(5)
_computing_cell_refinement 'CrystalClear-SM Expert 2.0 r12'
_computing_data_collection 'CrystalClear-SM Expert 2.0 r12 (Rigaku, 2011)'
_computing_data_reduction 'CrystalClear-SM Expert 2.0 r12'
_computing_molecular_graphics 'CrystalStructure 4.0'
_computing_publication_material 'CrystalStructure 4.0 (Rigaku, 2010)'
_computing_structure_refinement 'SHELXL97 (Sheldrick, 1997)'
_computing_structure_solution 'SIR92 (Altomare, et al., 1994)'
_diffrn_ambient_temperature 93
_diffrn_detector_area_resol_mean 11.111
_diffrn_measured_fraction_theta_full 0.980
_diffrn_measured_fraction_theta_max 0.980
_diffrn_measurement_device_type Saturn994
_diffrn_measurement_method \w
_diffrn_radiation_type 'Cu K\a'
_diffrn_radiation_wavelength 1.54187
_diffrn_reflns_av_R_equivalents 0.0878
_diffrn_reflns_limit_h_max 20
_diffrn_reflns_limit_h_min -20
_diffrn_reflns_limit_k_max 15
_diffrn_reflns_limit_k_min -15
_diffrn_reflns_limit_l_max 26
_diffrn_reflns_limit_l_min -26
_diffrn_reflns_number 60177
_diffrn_reflns_theta_full 65.08
_diffrn_reflns_theta_max 65.08
_diffrn_standards_number 0
_exptl_absorpt_coefficient_mu 10.721
_exptl_absorpt_correction_T_max 0.807
_exptl_absorpt_correction_T_min 0.613
_exptl_absorpt_correction_type multi-scan
_exptl_absorpt_process_details 'Jacobson, R. (1998) Private communication'
_exptl_crystal_colour orange
_exptl_crystal_density_diffrn 1.770
_exptl_crystal_description prism
_exptl_crystal_F_000 2760.00
_exptl_crystal_size_max 0.04
_exptl_crystal_size_mid 0.02
_exptl_crystal_size_min 0.02
_refine_diff_density_max 1.950
_refine_diff_density_min -1.720
_refine_ls_extinction_method none
_refine_ls_goodness_of_fit_ref 1.086
_refine_ls_hydrogen_treatment mixed
_refine_ls_number_parameters 717
_refine_ls_number_reflns 8823
_refine_ls_number_restraints 259
_refine_ls_R_factor_gt 0.0524
_refine_ls_shift/su_max 0.001
_refine_ls_structure_factor_coef Fsqd
_refine_ls_weighting_details 'w = 1/[\s^2^(Fo^2^)+(0.0543P)^2^+37.0008P] where P=(Fo^2^+2Fc^2^)/3'
_refine_ls_weighting_scheme calc
_refine_ls_wR_factor_ref 0.1320
_reflns_number_gt 7444
_reflns_number_total 9211
_reflns_threshold_expression F^2^>2.0\s(F^2^)
_cod_data_source_file ic301601c_si_002_8.cif
_cod_data_source_block 6
_cod_original_formula_sum 'Ir2 C50 H68 N2 O2 P2 F12'
_cod_database_code 4331053

loop_
_symmetry_equiv_pos_site_id
_symmetry_equiv_pos_as_xyz
1 +X,+Y,+Z
2 -X,1/2+Y,1/2-Z
3 -X,-Y,-Z
4 +X,1/2-Y,1/2+Z

loop_
_atom_site_label
_atom_site_type_symbol
_atom_site_fract_x
_atom_site_fract_y
_atom_site_fract_z
_atom_site_U_iso_or_equiv
_atom_site_adp_type
_atom_site_occupancy
_atom_site_symmetry_multiplicity
_atom_site_calc_flag
_atom_site_refinement_flags
Ir(1) Ir 0.69219(2) 0.14329(2) 0.418194(15) 0.03084(12) Uani 1.00 4 d .
Ir(2) Ir 0.78021(2) 0.23120(3) 0.319418(15) 0.03409(12) Uani 1.00 4 d .
P(1) P 0.39719(15) 0.25980(17) 0.52176(11) 0.0437(5) Uani 1.00 4 d .
P(2) P 0.98153(14) -0.16557(19) 0.36788(11) 0.0452(6) Uani 1.00 4 d .
F(1) F 0.4456(8) 0.1942(7) 0.4962(5) 0.163(5) Uani 1.00 4 d .
F(2) F 0.4583(5) 0.3416(6) 0.5510(4) 0.124(4) Uani 1.00 4 d .
F(3) F 0.4253(4) 0.1976(4) 0.5850(2) 0.0618(16) Uani 1.00 4 d .
F(4) F 0.3409(6) 0.3219(7) 0.5452(6) 0.138(4) Uani 1.00 4 d .
F(5) F 0.3283(5) 0.1819(6) 0.4953(4) 0.119(3) Uani 1.00 4 d .
F(6) F 0.3698(5) 0.3236(5) 0.4596(3) 0.095(3) Uani 1.00 4 d .
F(7) F 0.9976(3) -0.0948(4) 0.4279(2) 0.0613(15) Uani 1.00 4 d .
F(8) F 0.9040(3) -0.1069(4) 0.3322(2) 0.0546(14) Uani 1.00 4 d .
F(9) F 0.9360(3) -0.2415(4) 0.3971(3) 0.0613(15) Uani 1.00 4 d .
F(10) F 1.0589(3) -0.2253(4) 0.4014(3) 0.0547(14) Uani 1.00 4 d .
F(11) F 1.0272(3) -0.0888(4) 0.3394(2) 0.0546(13) Uani 1.00 4 d .
F(12) F 0.9646(3) -0.2366(4) 0.3075(3) 0.0563(14) Uani 1.00 4 d .
O(1) O 0.6135(3) 0.2463(4) 0.3602(3) 0.0336(12) Uani 1.00 4 d .
O(2) O 0.6642(3) 0.2728(4) 0.2778(3) 0.0361(13) Uani 1.00 4 d .
N(1) N 0.7176(4) 0.2795(5) 0.4697(3) 0.0320(15) Uani 1.00 4 d .
N(2) N 0.7320(4) 0.1127(5) 0.2567(3) 0.0362(16) Uani 1.00 4 d .
C(1) C 0.7787(5) 0.2892(6) 0.5229(4) 0.0367(19) Uani 1.00 4 d .
C(2) C 0.7923(5) 0.3766(7) 0.5574(4) 0.043(2) Uani 1.00 4 d .
C(3) C 0.7414(6) 0.4561(7) 0.5359(4) 0.046(2) Uani 1.00 4 d .
C(4) C 0.6800(5) 0.4457(6) 0.4818(4) 0.043(2) Uani 1.00 4 d .
C(5) C 0.6695(5) 0.3559(6) 0.4486(4) 0.0369(20) Uani 1.00 4 d .
C(6) C 0.5987(5) 0.3358(6) 0.3903(4) 0.0374(19) Uani 1.00 4 d .
C(7) C 0.5834(5) 0.4235(6) 0.3440(4) 0.044(2) Uani 1.00 4 d .
C(8) C 0.5314(5) 0.3168(8) 0.4117(5) 0.049(2) Uani 1.00 4 d .
C(9) C 0.6096(5) 0.0287(6) 0.4247(4) 0.0371(19) Uani 1.00 4 d .
C(10) C 0.6638(5) 0.0500(6) 0.4857(4) 0.0354(18) Uani 1.00 4 d .
C(11) C 0.7399(5) 0.0255(6) 0.4868(4) 0.0349(18) Uani 1.00 4 d .
C(12) C 0.7329(5) -0.0134(5) 0.4261(4) 0.0346(18) Uani 1.00 4 d .
C(13) C 0.6523(5) -0.0077(5) 0.3866(4) 0.0342(18) Uani 1.00 4 d .
C(14) C 0.5262(5) 0.0403(6) 0.4044(5) 0.045(2) Uani 1.00 4 d .
C(15) C 0.6445(7) 0.0856(7) 0.5413(4) 0.055(3) Uani 1.00 4 d .
C(16) C 0.8118(5) 0.0236(7) 0.5429(4) 0.049(2) Uani 1.00 4 d .
C(17) C 0.7963(5) -0.0549(7) 0.4083(4) 0.047(2) Uani 1.00 4 d .
C(18) C 0.6181(6) -0.0458(6) 0.3214(4) 0.046(2) Uani 1.00 4 d .
C(19) C 0.7714(5) 0.0289(6) 0.2539(4) 0.042(2) Uani 1.00 4 d .
C(20) C 0.7421(6) -0.0433(7) 0.2092(4) 0.048(2) Uani 1.00 4 d .
C(21) C 0.6704(6) -0.0299(7) 0.1657(4) 0.048(2) Uani 1.00 4 d .
C(22) C 0.6288(6) 0.0557(7) 0.1677(4) 0.047(2) Uani 1.00 4 d .
C(23) C 0.6614(5) 0.1259(6) 0.2147(4) 0.0362(19) Uani 1.00 4 d .
C(24) C 0.6220(5) 0.2241(6) 0.2192(4) 0.0358(19) Uani 1.00 4 d .
C(25) C 0.6250(6) 0.2931(7) 0.1655(4) 0.053(2) Uani 1.00 4 d .
C(26) C 0.5409(5) 0.2075(7) 0.2162(4) 0.045(2) Uani 1.00 4 d .
C(27) C 0.8701(5) 0.2723(8) 0.2811(4) 0.048(2) Uani 1.00 4 d .
C(28) C 0.8337(6) 0.3628(7) 0.2924(5) 0.048(2) Uani 1.00 4 d .
C(29) C 0.8437(5) 0.3679(7) 0.3577(4) 0.044(2) Uani 1.00 4 d .
C(30) C 0.8878(5) 0.2841(7) 0.3882(4) 0.042(2) Uani 1.00 4 d .
C(31) C 0.9037(6) 0.2217(7) 0.3419(5) 0.050(2) Uani 1.00 4 d .
C(32) C 0.8718(7) 0.2369(10) 0.2199(5) 0.079(4) Uani 1.00 4 d .
C(33) C 0.7941(7) 0.4402(8) 0.2453(5) 0.078(4) Uani 1.00 4 d .
C(34) C 0.8172(6) 0.4526(7) 0.3878(5) 0.059(3) Uani 1.00 4 d .
C(35) C 0.9181(6) 0.2606(9) 0.4567(4) 0.062(3) Uani 1.00 4 d .
C(36) C 0.9551(6) 0.1326(8) 0.3541(7) 0.076(4) Uani 1.00 4 d .
C(37) C 0.9091(6) -0.3750(8) 0.5720(5) 0.054(2) Uani 1.00 4 d .
C(38) C 0.9144(9) -0.3626(9) 0.6345(6) 0.079(4) Uani 1.00 4 d .
C(39) C 0.9583(11) -0.4327(14) 0.6798(6) 0.106(6) Uani 1.00 4 d .
C(40) C 0.9899(8) -0.5121(12) 0.6613(8) 0.095(5) Uani 1.00 4 d .
C(41) C 0.9850(7) -0.5231(9) 0.6012(8) 0.078(4) Uani 1.00 4 d .
C(42) C 0.9446(6) -0.4550(8) 0.5588(5) 0.060(3) Uani 1.00 4 d .
C(43) C 0.8626(8) -0.3033(12) 0.5226(8) 0.109(6) Uani 1.00 4 d .
C(44) C 0.7330(9) 0.6838(13) 0.2089(9) 0.060(3) Uani 0.65 4 d P
C(44a) C 0.7081(17) 0.688(3) 0.2784(13) 0.062(3) Uani 0.35 4 d P
C(45) C 0.778(4) 0.701(5) 0.275(2) 0.061(3) Uani 0.65 4 d P
C(45a) C 0.778(8) 0.695(10) 0.275(4) 0.060(4) Uani 0.35 4 d P
C(46) C 0.7376(9) 0.6976(12) 0.3151(9) 0.059(3) Uani 0.65 4 d P
C(46a) C 0.7981(17) 0.696(2) 0.2223(13) 0.061(4) Uani 0.35 4 d P
C(47) C 0.6608(9) 0.6786(13) 0.2969(9) 0.062(3) Uani 0.65 4 d P
C(47a) C 0.7373(19) 0.680(3) 0.1683(16) 0.062(4) Uani 0.35 4 d P
C(48) C 0.6228(11) 0.6623(16) 0.2356(9) 0.069(3) Uani 0.65 4 d P
C(48a) C 0.664(2) 0.678(3) 0.1676(16) 0.064(4) Uani 0.35 4 d P
C(49) C 0.6564(9) 0.6644(17) 0.1906(10) 0.064(3) Uani 0.65 4 d P
C(49a) C 0.6487(19) 0.684(3) 0.2224(13) 0.066(4) Uani 0.35 4 d P
C(50a) C 0.6940(17) 0.686(2) 0.3404(13) 0.054(5) Uani 0.35 4 d P
C(50) C 0.7717(12) 0.6821(17) 0.1600(9) 0.071(4) Uani 0.65 4 d P
H(1) H 0.8132 0.2343 0.5369 0.044 Uiso 1.00 4 calc R
H(1a) H 0.755(2) 0.167(4) 0.377(3) 0.0432 Uiso 1.00 4 d .
H(2) H 0.8353 0.3824 0.5950 0.052 Uiso 1.00 4 calc R
H(2a) H 0.640(5) 0.268(6) 0.321(4) 0.0433 Uiso 1.00 4 d .
H(3) H 0.7493 0.5173 0.5588 0.055 Uiso 1.00 4 calc R
H(4) H 0.6448 0.4995 0.4668 0.052 Uiso 1.00 4 calc R
H(7A) H 0.5384 0.4083 0.3070 0.053 Uiso 1.00 4 calc R
H(7B) H 0.6281 0.4337 0.3312 0.053 Uiso 1.00 4 calc R
H(7C) H 0.5737 0.4847 0.3642 0.053 Uiso 1.00 4 calc R
H(8A) H 0.5423 0.2584 0.4397 0.058 Uiso 1.00 4 calc R
H(8B) H 0.4854 0.3039 0.3751 0.058 Uiso 1.00 4 calc R
H(8C) H 0.5230 0.3760 0.4342 0.058 Uiso 1.00 4 calc R
H(14A) H 0.5132 0.0865 0.4329 0.054 Uiso 1.00 4 calc R
H(14B) H 0.5025 -0.0253 0.4051 0.054 Uiso 1.00 4 calc R
H(14C) H 0.5070 0.0676 0.3617 0.054 Uiso 1.00 4 calc R
H(15A) H 0.6423 0.0278 0.5675 0.066 Uiso 1.00 4 calc R
H(15B) H 0.5946 0.1195 0.5268 0.066 Uiso 1.00 4 calc R
H(15C) H 0.6840 0.1326 0.5660 0.066 Uiso 1.00 4 calc R
H(16A) H 0.8554 0.0427 0.5304 0.059 Uiso 1.00 4 calc R
H(16B) H 0.8199 -0.0443 0.5608 0.059 Uiso 1.00 4 calc R
H(16C) H 0.8072 0.0712 0.5744 0.059 Uiso 1.00 4 calc R
H(17A) H 0.8100 -0.1217 0.4270 0.056 Uiso 1.00 4 calc R
H(17B) H 0.8409 -0.0104 0.4236 0.056 Uiso 1.00 4 calc R
H(17C) H 0.7800 -0.0602 0.3625 0.056 Uiso 1.00 4 calc R
H(18A) H 0.5736 -0.0046 0.2984 0.056 Uiso 1.00 4 calc R
H(18B) H 0.6020 -0.1157 0.3222 0.056 Uiso 1.00 4 calc R
H(18C) H 0.6563 -0.0421 0.3005 0.056 Uiso 1.00 4 calc R
H(19) H 0.8212 0.0197 0.2841 0.050 Uiso 1.00 4 calc R
H(20) H 0.7710 -0.1019 0.2084 0.058 Uiso 1.00 4 calc R
H(21) H 0.6492 -0.0791 0.1341 0.057 Uiso 1.00 4 calc R
H(22) H 0.5791 0.0661 0.1377 0.056 Uiso 1.00 4 calc R
H(25A) H 0.6784 0.3009 0.1678 0.064 Uiso 1.00 4 calc R
H(25B) H 0.6038 0.3591 0.1695 0.064 Uiso 1.00 4 calc R
H(25C) H 0.5949 0.2631 0.1250 0.064 Uiso 1.00 4 calc R
H(26A) H 0.5182 0.2719 0.2217 0.054 Uiso 1.00 4 calc R
H(26B) H 0.5405 0.1612 0.2497 0.054 Uiso 1.00 4 calc R
H(26C) H 0.5109 0.1787 0.1754 0.054 Uiso 1.00 4 calc R
H(32A) H 0.8606 0.1648 0.2156 0.095 Uiso 1.00 4 calc R
H(32B) H 0.9227 0.2493 0.2175 0.095 Uiso 1.00 4 calc R
H(32C) H 0.8331 0.2733 0.1860 0.095 Uiso 1.00 4 calc R
H(33A) H 0.8273 0.4993 0.2506 0.094 Uiso 1.00 4 calc R
H(33B) H 0.7462 0.4597 0.2511 0.094 Uiso 1.00 4 calc R
H(33C) H 0.7828 0.4128 0.2030 0.094 Uiso 1.00 4 calc R
H(34A) H 0.8543 0.5077 0.3961 0.071 Uiso 1.00 4 calc R
H(34B) H 0.8127 0.4297 0.4274 0.071 Uiso 1.00 4 calc R
H(34C) H 0.7671 0.4760 0.3597 0.071 Uiso 1.00 4 calc R
H(35A) H 0.8937 0.3047 0.4788 0.074 Uiso 1.00 4 calc R
H(35B) H 0.9737 0.2713 0.4730 0.074 Uiso 1.00 4 calc R
H(35C) H 0.9069 0.1903 0.4632 0.074 Uiso 1.00 4 calc R
H(36A) H 0.9489 0.0930 0.3884 0.091 Uiso 1.00 4 calc R
H(36B) H 1.0084 0.1550 0.3658 0.091 Uiso 1.00 4 calc R
H(36C) H 0.9418 0.0912 0.3161 0.091 Uiso 1.00 4 calc R
H(38) H 0.8892 -0.3083 0.6465 0.095 Uiso 1.00 4 calc R
H(39) H 0.9654 -0.4235 0.7229 0.127 Uiso 1.00 4 calc R
H(40) H 1.0163 -0.5614 0.6913 0.114 Uiso 1.00 4 calc R
H(41) H 1.0095 -0.5778 0.5889 0.093 Uiso 1.00 4 calc R
H(42) H 0.9411 -0.4644 0.5164 0.073 Uiso 1.00 4 calc R
H(43A) H 0.8082 -0.3213 0.5100 0.131 Uiso 1.00 4 calc R
H(43B) H 0.8791 -0.3070 0.4860 0.131 Uiso 1.00 4 calc R
H(43C) H 0.8700 -0.2348 0.5394 0.131 Uiso 1.00 4 calc R
H(45A) H 0.8192 0.7008 0.3137 0.072 Uiso 0.35 4 calc R
H(46) H 0.7647 0.7091 0.3584 0.071 Uiso 0.65 4 calc R
H(46A) H 0.8491 0.7057 0.2232 0.074 Uiso 0.35 4 calc R
H(47) H 0.6351 0.6771 0.3265 0.074 Uiso 0.65 4 calc R
H(47A) H 0.7466 0.6716 0.1300 0.074 Uiso 0.35 4 calc R
H(48) H 0.5695 0.6483 0.2228 0.083 Uiso 0.65 4 calc R
H(48A) H 0.6226 0.6713 0.1288 0.077 Uiso 0.35 4 calc R
H(49) H 0.6271 0.6526 0.1478 0.077 Uiso 0.65 4 calc R
H(49A) H 0.5972 0.6849 0.2215 0.079 Uiso 0.35 4 calc R
H(50A) H 0.8264 0.6973 0.1801 0.086 Uiso 0.65 4 calc R
H(50B) H 0.7480 0.7325 0.1277 0.086 Uiso 0.65 4 calc R
H(50C) H 0.7659 0.6153 0.1407 0.086 Uiso 0.65 4 calc R
H(50D) H 0.6388 0.6834 0.3324 0.065 Uiso 0.35 4 calc R
H(50E) H 0.7153 0.7476 0.3640 0.065 Uiso 0.35 4 calc R
H(50F) H 0.7190 0.6274 0.3648 0.065 Uiso 0.35 4 calc R
H(45) H 0.8313 0.7143 0.2891 0.073 Uiso 0.65 4 calc R

loop_
_atom_site_aniso_label
_atom_site_aniso_U_11
_atom_site_aniso_U_22
_atom_site_aniso_U_33
_atom_site_aniso_U_12
_atom_site_aniso_U_13
_atom_site_aniso_U_23
Ir(1) 0.0334(2) 0.02980(19) 0.02729(19) 0.00087(14) 0.00780(15) -0.00084(13)
Ir(2) 0.0387(2) 0.0333(2) 0.0282(2) -0.00033(14) 0.00899(16) 0.00189(14)
P(1) 0.0593(16) 0.0350(11) 0.0350(12) 0.0019(11) 0.0143(11) 0.0039(9)
P(2) 0.0422(14) 0.0514(14) 0.0390(12) 0.0077(11) 0.0101(11) 0.0044(10)
F(1) 0.289(14) 0.118(7) 0.173(9) 0.116(8) 0.198(10) 0.072(7)
F(2) 0.118(7) 0.099(6) 0.093(5) -0.062(5) -0.043(5) 0.054(5)
F(3) 0.086(4) 0.048(3) 0.043(3) -0.016(3) 0.010(3) 0.009(2)
F(4) 0.162(9) 0.089(6) 0.219(11) 0.056(6) 0.136(9) 0.058(7)
F(5) 0.119(7) 0.091(5) 0.092(5) -0.045(5) -0.034(5) 0.042(4)
F(6) 0.149(7) 0.065(4) 0.045(4) -0.011(4) -0.000(4) 0.023(3)
F(7) 0.069(4) 0.071(4) 0.041(3) 0.014(3) 0.016(3) -0.003(3)
F(8) 0.043(3) 0.062(3) 0.053(3) 0.016(3) 0.011(3) 0.010(3)
F(9) 0.055(4) 0.070(4) 0.061(4) 0.006(3) 0.023(3) 0.012(3)
F(10) 0.042(3) 0.064(4) 0.051(3) 0.018(3) 0.008(3) 0.010(3)
F(11) 0.051(3) 0.062(3) 0.049(3) -0.001(3) 0.016(3) 0.004(3)
F(12) 0.050(3) 0.067(4) 0.052(3) 0.002(3) 0.017(3) -0.011(3)
O(1) 0.038(3) 0.029(3) 0.037(3) -0.001(2) 0.017(3) -0.002(2)
O(2) 0.038(3) 0.042(3) 0.029(3) 0.003(2) 0.012(3) 0.005(2)
N(1) 0.039(4) 0.027(3) 0.031(4) -0.001(3) 0.013(3) -0.000(3)
N(2) 0.045(4) 0.037(4) 0.030(4) -0.001(3) 0.016(3) -0.001(3)
C(1) 0.036(5) 0.040(5) 0.031(4) -0.002(4) 0.008(4) -0.005(4)
C(2) 0.042(5) 0.049(5) 0.040(5) -0.008(4) 0.016(4) -0.005(4)
C(3) 0.059(6) 0.039(5) 0.046(5) -0.013(4) 0.027(5) -0.011(4)
C(4) 0.049(6) 0.033(4) 0.048(5) -0.003(4) 0.017(4) -0.002(4)
C(5) 0.050(6) 0.031(4) 0.038(5) -0.004(4) 0.024(4) 0.002(3)
C(6) 0.036(5) 0.036(4) 0.036(5) 0.006(4) 0.008(4) -0.006(4)
C(7) 0.052(6) 0.036(5) 0.044(5) 0.012(4) 0.015(4) 0.009(4)
C(8) 0.037(5) 0.058(6) 0.051(6) -0.013(4) 0.015(4) -0.015(5)
C(9) 0.041(5) 0.024(4) 0.044(5) -0.005(3) 0.013(4) -0.001(3)
C(10) 0.046(5) 0.028(4) 0.033(4) 0.000(4) 0.014(4) 0.004(3)
C(11) 0.043(5) 0.035(4) 0.026(4) 0.004(4) 0.011(4) 0.010(3)
C(12) 0.045(5) 0.020(4) 0.042(5) 0.011(3) 0.019(4) 0.006(3)
C(13) 0.050(5) 0.020(4) 0.032(4) -0.007(3) 0.014(4) -0.005(3)
C(14) 0.032(5) 0.034(5) 0.061(6) -0.008(4) 0.005(4) -0.003(4)
C(15) 0.094(8) 0.049(6) 0.040(5) 0.004(5) 0.045(5) 0.006(4)
C(16) 0.046(6) 0.051(5) 0.037(5) 0.004(4) -0.003(4) 0.014(4)
C(17) 0.050(6) 0.041(5) 0.056(6) 0.020(4) 0.026(5) 0.008(4)
C(18) 0.071(7) 0.031(4) 0.028(4) -0.019(4) 0.005(4) -0.006(3)
C(19) 0.045(5) 0.044(5) 0.038(5) 0.004(4) 0.015(4) 0.003(4)
C(20) 0.068(7) 0.041(5) 0.039(5) -0.004(5) 0.022(5) -0.012(4)
C(21) 0.061(6) 0.054(6) 0.028(4) -0.016(5) 0.014(4) -0.016(4)
C(22) 0.047(6) 0.057(6) 0.031(5) -0.010(5) 0.006(4) -0.005(4)
C(23) 0.030(5) 0.046(5) 0.034(4) 0.001(4) 0.012(4) 0.008(4)
C(24) 0.040(5) 0.042(5) 0.024(4) 0.001(4) 0.009(4) 0.009(3)
C(25) 0.064(7) 0.051(6) 0.042(5) -0.000(5) 0.016(5) 0.013(4)
C(26) 0.038(5) 0.056(6) 0.035(5) 0.004(4) 0.006(4) 0.000(4)
C(27) 0.040(5) 0.070(7) 0.041(5) -0.024(5) 0.022(4) -0.008(4)
C(28) 0.057(6) 0.036(5) 0.052(6) -0.017(4) 0.022(5) 0.007(4)
C(29) 0.035(5) 0.042(5) 0.049(5) -0.009(4) 0.008(4) -0.003(4)
C(30) 0.031(5) 0.053(5) 0.033(5) -0.010(4) 0.001(4) 0.003(4)
C(31) 0.039(6) 0.053(6) 0.067(7) -0.004(4) 0.027(5) -0.001(5)
C(32) 0.086(9) 0.114(10) 0.068(7) -0.051(8) 0.066(7) -0.028(7)
C(33) 0.096(9) 0.047(6) 0.068(7) -0.029(6) -0.002(7) 0.024(5)
C(34) 0.059(7) 0.038(5) 0.081(7) -0.012(5) 0.025(6) -0.022(5)
C(35) 0.039(6) 0.093(8) 0.039(5) -0.025(5) -0.005(4) 0.007(5)
C(36) 0.037(6) 0.052(6) 0.140(12) 0.009(5) 0.031(7) -0.004(7)
C(37) 0.046(6) 0.054(6) 0.063(7) 0.004(5) 0.021(5) 0.012(5)
C(38) 0.122(12) 0.057(7) 0.086(9) -0.014(7) 0.069(9) -0.024(7)
C(39) 0.155(16) 0.119(13) 0.044(7) -0.089(12) 0.035(9) -0.023(8)
C(40) 0.075(9) 0.083(10) 0.090(11) -0.047(8) -0.020(8) 0.029(9)
C(41) 0.054(7) 0.049(7) 0.120(12) -0.004(5) 0.018(7) -0.001(7)
C(42) 0.058(7) 0.062(7) 0.062(7) -0.021(6) 0.022(6) -0.018(6)
C(43) 0.068(9) 0.109(11) 0.152(15) 0.022(8) 0.039(9) 0.076(11)
C(44) 0.051(5) 0.055(6) 0.065(6) -0.003(5) 0.009(5) 0.000(6)
C(44a) 0.051(6) 0.059(7) 0.067(6) -0.006(6) 0.008(5) -0.007(7)
C(45) 0.050(5) 0.055(7) 0.068(6) -0.005(6) 0.006(4) 0.001(6)
C(45a) 0.051(6) 0.055(8) 0.066(6) -0.004(7) 0.008(5) -0.000(7)
C(46) 0.055(6) 0.051(6) 0.062(6) -0.001(6) 0.007(5) -0.008(6)
C(46a) 0.052(7) 0.055(8) 0.068(7) -0.003(7) 0.010(6) 0.004(7)
C(47) 0.055(6) 0.060(6) 0.064(6) -0.009(6) 0.012(5) -0.013(6)
C(47a) 0.053(8) 0.057(8) 0.067(7) -0.001(9) 0.009(7) 0.003(9)
C(48) 0.054(6) 0.080(7) 0.067(7) -0.012(6) 0.012(5) -0.014(7)
C(48a) 0.052(7) 0.063(8) 0.067(7) -0.006(7) 0.008(7) 0.001(8)
C(49) 0.049(6) 0.072(7) 0.064(7) -0.001(6) 0.010(5) -0.008(7)
C(49a) 0.054(7) 0.067(7) 0.068(7) -0.010(7) 0.009(6) -0.007(8)
C(50a) 0.042(12) 0.045(11) 0.067(9) -0.005(10) 0.007(8) 0.000(11)
C(50) 0.060(10) 0.073(10) 0.079(8) -0.007(10) 0.020(8) 0.005(8)

loop_
_atom_type_symbol
_atom_type_description
_atom_type_scat_dispersion_real
_atom_type_scat_dispersion_imag
_atom_type_scat_source
Ir Ir -4.771 6.567
;
International Tables for Crystallography
(1992, Vol. C, Tables 4.2.6.8 and 6.1.1.4)
;
C C 0.018 0.009
;
International Tables for Crystallography
(1992, Vol. C, Tables 4.2.6.8 and 6.1.1.4)
;
H H 0.000 0.000
;
International Tables for Crystallography
(1992, Vol. C, Table 6.1.1.4)
;
N N 0.031 0.018
;
International Tables for Crystallography
(1992, Vol. C, Tables 4.2.6.8 and 6.1.1.4)
;
O O 0.049 0.032
;
International Tables for Crystallography
(1992, Vol. C, Tables 4.2.6.8 and 6.1.1.4)
;
P P 0.295 0.434
;
International Tables for Crystallography
(1992, Vol. C, Tables 4.2.6.8 and 6.1.1.4)
;
F F 0.073 0.053
;
International Tables for Crystallography
(1992, Vol. C, Tables 4.2.6.8 and 6.1.1.4)
;

loop_
_geom_angle_atom_site_label_1
_geom_angle_atom_site_label_2
_geom_angle_atom_site_label_3
_geom_angle
_geom_angle_publ_flag
O(1) Ir(1) N(1) 76.3(2) yes
O(1) Ir(1) C(9) 98.2(3) yes
O(1) Ir(1) C(10) 121.9(3) yes
O(1) Ir(1) C(11) 160.6(3) yes
O(1) Ir(1) C(12) 144.4(2) yes
O(1) Ir(1) C(13) 108.1(2) yes
N(1) Ir(1) C(9) 125.6(3) yes
N(1) Ir(1) C(10) 99.3(3) yes
N(1) Ir(1) C(11) 105.3(3) yes
N(1) Ir(1) C(12) 139.3(2) yes
N(1) Ir(1) C(13) 163.2(3) yes
C(9) Ir(1) C(10) 38.1(3) yes
C(9) Ir(1) C(11) 64.8(3) yes
C(9) Ir(1) C(12) 64.4(3) yes
C(9) Ir(1) C(13) 38.5(4) yes
C(10) Ir(1) C(11) 38.8(3) yes
C(10) Ir(1) C(12) 64.1(3) yes
C(10) Ir(1) C(13) 64.4(3) yes
C(11) Ir(1) C(12) 38.3(3) yes
C(11) Ir(1) C(13) 65.1(3) yes
C(12) Ir(1) C(13) 38.9(3) yes
O(2) Ir(2) N(2) 76.3(2) yes
O(2) Ir(2) C(27) 123.8(3) yes
O(2) Ir(2) C(28) 99.0(3) yes
O(2) Ir(2) C(29) 106.8(3) yes
O(2) Ir(2) C(30) 141.1(3) yes
O(2) Ir(2) C(31) 162.5(3) yes
N(2) Ir(2) C(27) 97.0(3) yes
N(2) Ir(2) C(28) 122.3(3) yes
N(2) Ir(2) C(29) 160.0(4) yes
N(2) Ir(2) C(30) 142.7(3) yes
N(2) Ir(2) C(31) 106.4(3) yes
C(27) Ir(2) C(28) 38.3(4) yes
C(27) Ir(2) C(29) 64.5(4) yes
C(27) Ir(2) C(30) 64.6(3) yes
C(27) Ir(2) C(31) 39.2(4) yes
C(28) Ir(2) C(29) 38.1(4) yes
C(28) Ir(2) C(30) 63.5(3) yes
C(28) Ir(2) C(31) 64.6(4) yes
C(29) Ir(2) C(30) 37.9(3) yes
C(29) Ir(2) C(31) 64.7(4) yes
C(30) Ir(2) C(31) 38.8(4) yes
F(1) P(1) F(2) 97.2(6) yes
F(1) P(1) F(3) 89.6(5) yes
F(1) P(1) F(4) 175.1(6) yes
F(1) P(1) F(5) 89.3(6) yes
F(1) P(1) F(6) 91.0(5) yes
F(2) P(1) F(3) 90.9(4) yes
F(2) P(1) F(4) 87.7(5) yes
F(2) P(1) F(5) 173.5(5) yes
F(2) P(1) F(6) 88.1(4) yes
F(3) P(1) F(4) 91.0(5) yes
F(3) P(1) F(5) 88.4(4) yes
F(3) P(1) F(6) 178.9(3) yes
F(4) P(1) F(5) 85.8(5) yes
F(4) P(1) F(6) 88.4(5) yes
F(5) P(1) F(6) 92.5(4) yes
F(7) P(2) F(8) 90.8(3) yes
F(7) P(2) F(9) 89.3(3) yes
F(7) P(2) F(10) 90.9(3) yes
F(7) P(2) F(11) 89.9(3) yes
F(7) P(2) F(12) 179.4(4) yes
F(8) P(2) F(9) 90.3(3) yes
F(8) P(2) F(10) 178.2(4) yes
F(8) P(2) F(11) 89.7(3) yes
F(8) P(2) F(12) 88.8(3) yes
F(9) P(2) F(10) 90.3(3) yes
F(9) P(2) F(11) 179.3(3) yes
F(9) P(2) F(12) 90.3(3) yes
F(10) P(2) F(11) 89.7(3) yes
F(10) P(2) F(12) 89.6(3) yes
F(11) P(2) F(12) 90.4(3) yes
Ir(1) O(1) C(6) 116.4(4) yes
Ir(2) O(2) C(24) 116.2(5) yes
Ir(1) N(1) C(1) 122.3(5) yes
Ir(1) N(1) C(5) 117.5(5) yes
C(1) N(1) C(5) 120.2(7) yes
Ir(2) N(2) C(19) 122.7(5) yes
Ir(2) N(2) C(23) 117.8(6) yes
C(19) N(2) C(23) 119.2(7) yes
N(1) C(1) C(2) 121.5(7) yes
C(1) C(2) C(3) 118.3(7) yes
C(2) C(3) C(4) 119.6(8) yes
C(3) C(4) C(5) 119.5(8) yes
N(1) C(5) C(4) 120.8(7) yes
N(1) C(5) C(6) 116.5(7) yes
C(4) C(5) C(6) 122.4(7) yes
O(1) C(6) C(5) 107.8(6) yes
O(1) C(6) C(7) 108.9(7) yes
O(1) C(6) C(8) 109.1(7) yes
C(5) C(6) C(7) 111.2(7) yes
C(5) C(6) C(8) 108.0(8) yes
C(7) C(6) C(8) 111.7(7) yes
Ir(1) C(9) C(10) 69.8(5) yes
Ir(1) C(9) C(13) 69.6(5) yes
Ir(1) C(9) C(14) 126.3(6) yes
C(10) C(9) C(13) 107.2(7) yes
C(10) C(9) C(14) 126.8(9) yes
C(13) C(9) C(14) 126.0(7) yes
Ir(1) C(10) C(9) 72.1(5) yes
Ir(1) C(10) C(11) 70.5(5) yes
Ir(1) C(10) C(15) 126.8(6) yes
C(9) C(10) C(11) 109.3(8) yes
C(9) C(10) C(15) 125.6(9) yes
C(11) C(10) C(15) 124.9(7) yes
Ir(1) C(11) C(10) 70.7(4) yes
Ir(1) C(11) C(12) 72.1(4) yes
Ir(1) C(11) C(16) 130.3(6) yes
C(10) C(11) C(12) 107.5(6) yes
C(10) C(11) C(16) 127.0(8) yes
C(12) C(11) C(16) 124.7(8) yes
Ir(1) C(12) C(11) 69.6(4) yes
Ir(1) C(12) C(13) 69.5(4) yes
Ir(1) C(12) C(17) 128.0(6) yes
C(11) C(12) C(13) 107.8(8) yes
C(11) C(12) C(17) 125.6(7) yes
C(13) C(12) C(17) 126.6(8) yes
Ir(1) C(13) C(9) 71.8(4) yes
Ir(1) C(13) C(12) 71.6(4) yes
Ir(1) C(13) C(18) 128.6(6) yes
C(9) C(13) C(12) 108.0(7) yes
C(9) C(13) C(18) 125.3(8) yes
C(12) C(13) C(18) 126.3(9) yes
N(2) C(19) C(20) 122.2(8) yes
C(19) C(20) C(21) 118.9(9) yes
C(20) C(21) C(22) 119.8(8) yes
C(21) C(22) C(23) 118.5(8) yes
N(2) C(23) C(22) 121.3(8) yes
N(2) C(23) C(24) 116.2(7) yes
C(22) C(23) C(24) 122.5(7) yes
O(2) C(24) C(23) 109.1(6) yes
O(2) C(24) C(25) 107.8(7) yes
O(2) C(24) C(26) 108.9(8) yes
C(23) C(24) C(25) 107.9(8) yes
C(23) C(24) C(26) 111.8(7) yes
C(25) C(24) C(26) 111.2(7) yes
Ir(2) C(27) C(28) 70.9(6) yes
Ir(2) C(27) C(31) 69.4(6) yes
Ir(2) C(27) C(32) 123.8(7) yes
C(28) C(27) C(31) 106.8(9) yes
C(28) C(27) C(32) 126.4(9) yes
C(31) C(27) C(32) 126.8(10) yes
Ir(2) C(28) C(27) 70.8(6) yes
Ir(2) C(28) C(29) 70.0(6) yes
Ir(2) C(28) C(33) 126.4(8) yes
C(27) C(28) C(29) 108.7(8) yes
C(27) C(28) C(33) 126.6(10) yes
C(29) C(28) C(33) 124.7(9) yes
Ir(2) C(29) C(28) 71.9(5) yes
Ir(2) C(29) C(30) 71.4(5) yes
Ir(2) C(29) C(34) 126.6(7) yes
C(28) C(29) C(30) 108.5(8) yes
C(28) C(29) C(34) 124.6(8) yes
C(30) C(29) C(34) 126.8(9) yes
Ir(2) C(30) C(29) 70.8(4) yes
Ir(2) C(30) C(31) 70.2(5) yes
Ir(2) C(30) C(35) 126.9(7) yes
C(29) C(30) C(31) 108.9(8) yes
C(29) C(30) C(35) 128.5(9) yes
C(31) C(30) C(35) 122.5(8) yes
Ir(2) C(31) C(27) 71.4(6) yes
Ir(2) C(31) C(30) 71.0(6) yes
Ir(2) C(31) C(36) 130.4(7) yes
C(27) C(31) C(30) 107.1(8) yes
C(27) C(31) C(36) 125.3(11) yes
C(30) C(31) C(36) 126.9(10) yes
C(38) C(37) C(42) 117.0(10) yes
C(38) C(37) C(43) 120.3(12) yes
C(42) C(37) C(43) 122.6(12) yes
C(37) C(38) C(39) 118.6(13) yes
C(38) C(39) C(40) 119.7(14) yes
C(39) C(40) C(41) 121.2(14) yes
C(40) C(41) C(42) 118.7(13) yes
C(37) C(42) C(41) 124.7(13) yes
C(45) C(44) C(49) 121(4) yes
C(45) C(44) C(50) 121(3) yes
C(49) C(44) C(50) 118.9(17) yes
C(45a) C(44a) C(49a) 116(5) yes
C(45a) C(44a) C(50a) 123(4) yes
C(49a) C(44a) C(50a) 121(3) yes
C(44) C(45) C(46) 116(5) yes
C(44a) C(45a) C(46a) 128(7) yes
C(45) C(46) C(47) 124(3) yes
C(45a) C(46a) C(47a) 113(6) yes
C(46) C(47) C(48) 118(2) yes
C(46a) C(47a) C(48a) 122(4) yes
C(47) C(48) C(49) 123.9(18) yes
C(47a) C(48a) C(49a) 121(3) yes
C(44) C(49) C(48) 118.3(18) yes
C(44a) C(49a) C(48a) 120(3) yes
O(1) Ir(1) H(1a) 89.9(16) yes
N(1) Ir(1) H(1a) 94.4(19) yes
C(9) Ir(1) H(1a) 140.0(19) yes
C(10) Ir(1) H(1a) 147.5(17) yes
C(11) Ir(1) H(1a) 109.1(17) yes
C(12) Ir(1) H(1a) 86.5(19) yes
C(13) Ir(1) H(1a) 101.7(19) yes
O(2) Ir(2) H(1a) 88.3(14) yes
N(2) Ir(2) H(1a) 88.8(18) yes
C(27) Ir(2) H(1a) 147.9(14) yes
C(28) Ir(2) H(1a) 148.9(18) yes
C(29) Ir(2) H(1a) 110.8(18) yes
C(30) Ir(2) H(1a) 92.0(14) yes
C(31) Ir(2) H(1a) 109.0(14) yes
Ir(1) O(1) H(2a) 104(4) yes
C(6) O(1) H(2a) 110(4) yes
Ir(2) O(2) H(2a) 103(4) yes
C(24) O(2) H(2a) 119(4) yes
N(1) C(1) H(1) 119.215 yes
C(2) C(1) H(1) 119.235 yes
C(1) C(2) H(2) 120.847 yes
C(3) C(2) H(2) 120.852 yes
C(2) C(3) H(3) 120.173 yes
C(4) C(3) H(3) 120.181 yes
C(3) C(4) H(4) 120.252 yes
C(5) C(4) H(4) 120.251 yes
C(6) C(7) H(7A) 109.468 yes
C(6) C(7) H(7B) 109.477 yes
C(6) C(7) H(7C) 109.468 yes
H(7A) C(7) H(7B) 109.472 yes
H(7A) C(7) H(7C) 109.462 yes
H(7B) C(7) H(7C) 109.479 yes
C(6) C(8) H(8A) 109.469 yes
C(6) C(8) H(8B) 109.474 yes
C(6) C(8) H(8C) 109.475 yes
H(8A) C(8) H(8B) 109.472 yes
H(8A) C(8) H(8C) 109.465 yes
H(8B) C(8) H(8C) 109.473 yes
C(9) C(14) H(14A) 109.465 yes
C(9) C(14) H(14B) 109.467 yes
C(9) C(14) H(14C) 109.469 yes
H(14A) C(14) H(14B) 109.475 yes
H(14A) C(14) H(14C) 109.472 yes
H(14B) C(14) H(14C) 109.480 yes
C(10) C(15) H(15A) 109.478 yes
C(10) C(15) H(15B) 109.475 yes
C(10) C(15) H(15C) 109.463 yes
H(15A) C(15) H(15B) 109.473 yes
H(15A) C(15) H(15C) 109.467 yes
H(15B) C(15) H(15C) 109.472 yes
C(11) C(16) H(16A) 109.462 yes
C(11) C(16) H(16B) 109.472 yes
C(11) C(16) H(16C) 109.464 yes
H(16A) C(16) H(16B) 109.485 yes
H(16A) C(16) H(16C) 109.475 yes
H(16B) C(16) H(16C) 109.469 yes
C(12) C(17) H(17A) 109.471 yes
C(12) C(17) H(17B) 109.472 yes
C(12) C(17) H(17C) 109.465 yes
H(17A) C(17) H(17B) 109.479 yes
H(17A) C(17) H(17C) 109.471 yes
H(17B) C(17) H(17C) 109.469 yes
C(13) C(18) H(18A) 109.471 yes
C(13) C(18) H(18B) 109.469 yes
C(13) C(18) H(18C) 109.474 yes
H(18A) C(18) H(18B) 109.468 yes
H(18A) C(18) H(18C) 109.470 yes
H(18B) C(18) H(18C) 109.475 yes
N(2) C(19) H(19) 118.879 yes
C(20) C(19) H(19) 118.876 yes
C(19) C(20) H(20) 120.549 yes
C(21) C(20) H(20) 120.554 yes
C(20) C(21) H(21) 120.094 yes
C(22) C(21) H(21) 120.067 yes
C(21) C(22) H(22) 120.735 yes
C(23) C(22) H(22) 120.724 yes
C(24) C(25) H(25A) 109.471 yes
C(24) C(25) H(25B) 109.464 yes
C(24) C(25) H(25C) 109.476 yes
H(25A) C(25) H(25B) 109.471 yes
H(25A) C(25) H(25C) 109.481 yes
H(25B) C(25) H(25C) 109.464 yes
C(24) C(26) H(26A) 109.466 yes
C(24) C(26) H(26B) 109.476 yes
C(24) C(26) H(26C) 109.462 yes
H(26A) C(26) H(26B) 109.466 yes
H(26A) C(26) H(26C) 109.474 yes
H(26B) C(26) H(26C) 109.484 yes
C(27) C(32) H(32A) 109.467 yes
C(27) C(32) H(32B) 109.467 yes
C(27) C(32) H(32C) 109.470 yes
H(32A) C(32) H(32B) 109.483 yes
H(32A) C(32) H(32C) 109.471 yes
H(32B) C(32) H(32C) 109.470 yes
C(28) C(33) H(33A) 109.470 yes
C(28) C(33) H(33B) 109.482 yes
C(28) C(33) H(33C) 109.469 yes
H(33A) C(33) H(33B) 109.480 yes
H(33A) C(33) H(33C) 109.464 yes
H(33B) C(33) H(33C) 109.463 yes
C(29) C(34) H(34A) 109.465 yes
C(29) C(34) H(34B) 109.479 yes
C(29) C(34) H(34C) 109.466 yes
H(34A) C(34) H(34B) 109.469 yes
H(34A) C(34) H(34C) 109.473 yes
H(34B) C(34) H(34C) 109.475 yes
C(30) C(35) H(35A) 109.471 yes
C(30) C(35) H(35B) 109.461 yes
C(30) C(35) H(35C) 109.470 yes
H(35A) C(35) H(35B) 109.477 yes
H(35A) C(35) H(35C) 109.479 yes
H(35B) C(35) H(35C) 109.470 yes
C(31) C(36) H(36A) 109.471 yes
C(31) C(36) H(36B) 109.471 yes
C(31) C(36) H(36C) 109.466 yes
H(36A) C(36) H(36B) 109.470 yes
H(36A) C(36) H(36C) 109.474 yes
H(36B) C(36) H(36C) 109.476 yes
C(37) C(38) H(38) 120.702 yes
C(39) C(38) H(38) 120.694 yes
C(38) C(39) H(39) 120.170 yes
C(40) C(39) H(39) 120.170 yes
C(39) C(40) H(40) 119.377 yes
C(41) C(40) H(40) 119.399 yes
C(40) C(41) H(41) 120.675 yes
C(42) C(41) H(41) 120.661 yes
C(37) C(42) H(42) 117.626 yes
C(41) C(42) H(42) 117.639 yes
C(37) C(43) H(43A) 109.469 yes
C(37) C(43) H(43B) 109.464 yes
C(37) C(43) H(43C) 109.480 yes
H(43A) C(43) H(43B) 109.473 yes
H(43A) C(43) H(43C) 109.472 yes
H(43B) C(43) H(43C) 109.469 yes
C(44) C(45) H(45) 122.235 yes
C(46) C(45) H(45) 122.232 yes
C(44a) C(45a) H(45A) 115.903 yes
C(46a) C(45a) H(45A) 115.900 yes
C(45) C(46) H(46) 117.944 yes
C(47) C(46) H(46) 117.954 yes
C(45a) C(46a) H(46A) 123.431 yes
C(47a) C(46a) H(46A) 123.431 yes
C(46) C(47) H(47) 121.157 yes
C(48) C(47) H(47) 121.149 yes
C(46a) C(47a) H(47A) 119.012 yes
C(48a) C(47a) H(47A) 118.998 yes
C(47) C(48) H(48) 118.052 yes
C(49) C(48) H(48) 118.053 yes
C(47a) C(48a) H(48A) 119.738 yes
C(49a) C(48a) H(48A) 119.719 yes
C(44) C(49) H(49) 120.870 yes
C(48) C(49) H(49) 120.873 yes
C(44a) C(49a) H(49A) 120.158 yes
C(48a) C(49a) H(49A) 120.163 yes
C(44a) C(50a) H(50D) 109.462 yes
C(44a) C(50a) H(50E) 109.461 yes
C(44a) C(50a) H(50F) 109.471 yes
H(50D) C(50a) H(50E) 109.488 yes
H(50D) C(50a) H(50F) 109.474 yes
H(50E) C(50a) H(50F) 109.472 yes
C(44) C(50) H(50A) 109.471 yes
C(44) C(50) H(50B) 109.461 yes
C(44) C(50) H(50C) 109.476 yes
H(50A) C(50) H(50B) 109.476 yes
H(50A) C(50) H(50C) 109.471 yes
H(50B) C(50) H(50C) 109.473 yes
Ir(1) H(1a) Ir(2) 151(3) yes
O(1) H(2a) O(2) 169(8) yes

loop_
_geom_bond_atom_site_label_1
_geom_bond_atom_site_label_2
_geom_bond_distance
_geom_bond_publ_flag
Ir(1) O(1) 2.103(5) yes
Ir(1) N(1) 2.120(6) yes
Ir(1) C(9) 2.204(9) yes
Ir(1) C(10) 2.173(9) yes
Ir(1) C(11) 2.171(7) yes
Ir(1) C(12) 2.203(7) yes
Ir(1) C(13) 2.175(7) yes
Ir(2) O(2) 2.107(6) yes
Ir(2) N(2) 2.105(6) yes
Ir(2) C(27) 2.202(11) yes
Ir(2) C(28) 2.203(10) yes
Ir(2) C(29) 2.178(8) yes
Ir(2) C(30) 2.185(8) yes
Ir(2) C(31) 2.175(10) yes
P(1) F(1) 1.506(14) yes
P(1) F(2) 1.547(8) yes
P(1) F(3) 1.581(6) yes
P(1) F(4) 1.562(13) yes
P(1) F(5) 1.594(9) yes
P(1) F(6) 1.574(7) yes
P(2) F(7) 1.597(6) yes
P(2) F(8) 1.593(5) yes
P(2) F(9) 1.600(7) yes
P(2) F(10) 1.588(6) yes
P(2) F(11) 1.599(7) yes
P(2) F(12) 1.605(6) yes
O(1) C(6) 1.446(10) yes
O(2) C(24) 1.444(9) yes
N(1) C(1) 1.349(9) yes
N(1) C(5) 1.328(10) yes
N(2) C(19) 1.347(12) yes
N(2) C(23) 1.341(10) yes
C(1) C(2) 1.376(12) yes
C(2) C(3) 1.390(13) yes
C(3) C(4) 1.366(11) yes
C(4) C(5) 1.389(12) yes
C(5) C(6) 1.534(10) yes
C(6) C(7) 1.530(12) yes
C(6) C(8) 1.510(15) yes
C(9) C(10) 1.431(10) yes
C(9) C(13) 1.446(14) yes
C(9) C(14) 1.465(12) yes
C(10) C(11) 1.443(13) yes
C(10) C(15) 1.504(15) yes
C(11) C(12) 1.435(12) yes
C(11) C(16) 1.494(10) yes
C(12) C(13) 1.458(11) yes
C(12) C(17) 1.478(15) yes
C(13) C(18) 1.485(11) yes
C(19) C(20) 1.367(12) yes
C(20) C(21) 1.370(12) yes
C(21) C(22) 1.385(14) yes
C(22) C(23) 1.390(12) yes
C(23) C(24) 1.519(12) yes
C(24) C(25) 1.543(13) yes
C(24) C(26) 1.501(14) yes
C(27) C(28) 1.446(14) yes
C(27) C(31) 1.467(13) yes
C(27) C(32) 1.477(17) yes
C(28) C(29) 1.431(14) yes
C(28) C(33) 1.483(14) yes
C(29) C(30) 1.415(12) yes
C(29) C(34) 1.487(15) yes
C(30) C(31) 1.448(15) yes
C(30) C(35) 1.492(13) yes
C(31) C(36) 1.487(14) yes
C(37) C(38) 1.399(19) yes
C(37) C(42) 1.340(16) yes
C(37) C(43) 1.499(18) yes
C(38) C(39) 1.418(20) yes
C(39) C(40) 1.34(3) yes
C(40) C(41) 1.34(3) yes
C(41) C(42) 1.347(16) yes
C(44) C(45) 1.46(5) yes
C(44) C(49) 1.36(2) yes
C(44) C(50) 1.52(3) yes
C(44a) C(45a) 1.33(15) yes
C(44a) C(49a) 1.37(4) yes
C(44a) C(50a) 1.52(5) yes
C(45) C(46) 1.36(8) yes
C(45a) C(46a) 1.37(13) yes
C(46) C(47) 1.36(2) yes
C(46a) C(47a) 1.37(4) yes
C(47) C(48) 1.34(3) yes
C(47a) C(48a) 1.36(6) yes
C(48) C(49) 1.37(3) yes
C(48a) C(49a) 1.37(5) yes
Ir(1) H(1a) 1.76(6) yes
Ir(2) H(1a) 1.76(6) yes
O(1) H(2a) 1.19(11) yes
O(2) H(2a) 1.21(11) yes
C(1) H(1) 0.950 yes
C(2) H(2) 0.950 yes
C(3) H(3) 0.950 yes
C(4) H(4) 0.950 yes
C(7) H(7A) 0.980 yes
C(7) H(7B) 0.980 yes
C(7) H(7C) 0.980 yes
C(8) H(8A) 0.980 yes
C(8) H(8B) 0.980 yes
C(8) H(8C) 0.980 yes
C(14) H(14A) 0.980 yes
C(14) H(14B) 0.980 yes
C(14) H(14C) 0.980 yes
C(15) H(15A) 0.980 yes
C(15) H(15B) 0.980 yes
C(15) H(15C) 0.980 yes
C(16) H(16A) 0.980 yes
C(16) H(16B) 0.980 yes
C(16) H(16C) 0.980 yes
C(17) H(17A) 0.980 yes
C(17) H(17B) 0.980 yes
C(17) H(17C) 0.980 yes
C(18) H(18A) 0.980 yes
C(18) H(18B) 0.980 yes
C(18) H(18C) 0.980 yes
C(19) H(19) 0.950 yes
C(20) H(20) 0.950 yes
C(21) H(21) 0.950 yes
C(22) H(22) 0.950 yes
C(25) H(25A) 0.980 yes
C(25) H(25B) 0.980 yes
C(25) H(25C) 0.980 yes
C(26) H(26A) 0.980 yes
C(26) H(26B) 0.980 yes
C(26) H(26C) 0.980 yes
C(32) H(32A) 0.980 yes
C(32) H(32B) 0.980 yes
C(32) H(32C) 0.980 yes
C(33) H(33A) 0.980 yes
C(33) H(33B) 0.980 yes
C(33) H(33C) 0.980 yes
C(34) H(34A) 0.980 yes
C(34) H(34B) 0.980 yes
C(34) H(34C) 0.980 yes
C(35) H(35A) 0.980 yes
C(35) H(35B) 0.980 yes
C(35) H(35C) 0.980 yes
C(36) H(36A) 0.980 yes
C(36) H(36B) 0.980 yes
C(36) H(36C) 0.980 yes
C(38) H(38) 0.950 yes
C(39) H(39) 0.950 yes
C(40) H(40) 0.950 yes
C(41) H(41) 0.950 yes
C(42) H(42) 0.950 yes
C(43) H(43A) 0.980 yes
C(43) H(43B) 0.980 yes
C(43) H(43C) 0.980 yes
C(45) H(45) 0.950 yes
C(45a) H(45A) 0.950 yes
C(46) H(46) 0.950 yes
C(46a) H(46A) 0.950 yes
C(47) H(47) 0.950 yes
C(47a) H(47A) 0.950 yes
C(48) H(48) 0.950 yes
C(48a) H(48A) 0.950 yes
C(49) H(49) 0.950 yes
C(49a) H(49A) 0.950 yes
C(50a) H(50D) 0.980 yes
C(50a) H(50E) 0.980 yes
C(50a) H(50F) 0.980 yes
C(50) H(50A) 0.980 yes
C(50) H(50B) 0.980 yes
C(50) H(50C) 0.980 yes

loop_
_geom_torsion_atom_site_label_1
_geom_torsion_atom_site_label_2
_geom_torsion_atom_site_label_3
_geom_torsion_atom_site_label_4
_geom_torsion
_geom_torsion_publ_flag
O(1) Ir(1) N(1) C(5) 9.4(5) no
N(1) Ir(1) O(1) C(6) -20.1(4) no
O(1) Ir(1) C(9) C(10) -132.8(3) no
O(1) Ir(1) C(9) C(13) 108.9(3) no
O(1) Ir(1) C(9) C(14) -11.4(7) no
C(9) Ir(1) O(1) C(6) 104.6(4) no
O(1) Ir(1) C(10) C(9) 58.7(4) no
O(1) Ir(1) C(10) C(15) -62.8(6) no
C(10) Ir(1) O(1) C(6) 72.4(4) no
O(1) Ir(1) C(12) C(11) -147.7(4) no
O(1) Ir(1) C(12) C(13) -28.6(7) no
O(1) Ir(1) C(12) C(17) 92.5(7) no
O(1) Ir(1) C(13) C(9) -80.2(3) no
O(1) Ir(1) C(13) C(18) 40.8(8) no
C(13) Ir(1) O(1) C(6) 143.0(4) no
N(1) Ir(1) C(9) C(10) -53.9(4) no
N(1) Ir(1) C(9) C(14) 67.5(7) no
C(9) Ir(1) N(1) C(1) 97.1(6) no
C(9) Ir(1) N(1) C(5) -81.0(6) no
N(1) Ir(1) C(10) C(9) 138.3(3) no
N(1) Ir(1) C(10) C(11) -102.8(3) no
N(1) Ir(1) C(10) C(15) 16.7(6) no
C(10) Ir(1) N(1) C(1) 66.7(6) no
C(10) Ir(1) N(1) C(5) -111.3(5) no
N(1) Ir(1) C(11) C(10) 85.9(3) no
N(1) Ir(1) C(11) C(12) -157.4(3) no
N(1) Ir(1) C(11) C(16) -36.7(8) no
C(11) Ir(1) N(1) C(1) 27.4(7) no
C(11) Ir(1) N(1) C(5) -150.6(5) no
N(1) Ir(1) C(12) C(11) 34.6(7) no
N(1) Ir(1) C(12) C(13) 153.7(4) no
N(1) Ir(1) C(12) C(17) -85.2(7) no
C(12) Ir(1) N(1) C(1) 6.0(9) no
C(9) Ir(1) C(10) C(11) 118.9(6) no
C(9) Ir(1) C(10) C(15) -121.5(8) no
C(10) Ir(1) C(9) C(13) -118.3(6) no
C(10) Ir(1) C(9) C(14) 121.4(9) no
C(9) Ir(1) C(11) C(10) -36.7(3) no
C(9) Ir(1) C(11) C(12) 80.0(4) no
C(9) Ir(1) C(11) C(16) -159.3(8) no
C(11) Ir(1) C(9) C(10) 37.3(3) no
C(11) Ir(1) C(9) C(13) -81.0(4) no
C(11) Ir(1) C(9) C(14) 158.7(8) no
C(9) Ir(1) C(12) C(11) -81.0(4) no
C(9) Ir(1) C(12) C(13) 38.0(3) no
C(9) Ir(1) C(12) C(17) 159.1(6) no
C(12) Ir(1) C(9) C(10) 79.9(4) no
C(12) Ir(1) C(9) C(13) -38.4(3) no
C(12) Ir(1) C(9) C(14) -158.7(7) no
C(9) Ir(1) C(13) C(12) -116.9(5) no
C(9) Ir(1) C(13) C(18) 121.0(9) no
C(13) Ir(1) C(9) C(10) 118.3(5) no
C(13) Ir(1) C(9) C(13) 0(7991458) no
C(13) Ir(1) C(9) C(14) -120.3(8) no
C(10) Ir(1) C(11) C(12) 116.7(5) no
C(10) Ir(1) C(11) C(16) -122.6(9) no
C(11) Ir(1) C(10) C(9) -118.9(6) no
C(11) Ir(1) C(10) C(15) 119.6(7) no
C(10) Ir(1) C(12) C(11) -38.5(3) no
C(10) Ir(1) C(12) C(13) 80.6(4) no
C(10) Ir(1) C(12) C(17) -158.3(6) no
C(12) Ir(1) C(10) C(9) -80.9(4) no
C(12) Ir(1) C(10) C(11) 38.0(3) no
C(12) Ir(1) C(10) C(15) 157.6(7) no
C(10) Ir(1) C(13) C(9) 37.1(3) no
C(10) Ir(1) C(13) C(12) -79.8(4) no
C(10) Ir(1) C(13) C(18) 158.1(8) no
C(13) Ir(1) C(10) C(9) -37.5(3) no
C(13) Ir(1) C(10) C(11) 81.4(4) no
C(13) Ir(1) C(10) C(15) -159.0(7) no
C(11) Ir(1) C(12) C(13) 119.1(7) no
C(11) Ir(1) C(12) C(17) -119.8(8) no
C(12) Ir(1) C(11) C(10) -116.7(6) no
C(12) Ir(1) C(11) C(16) 120.7(10) no
C(11) Ir(1) C(13) C(9) 80.2(4) no
C(11) Ir(1) C(13) C(12) -36.7(4) no
C(11) Ir(1) C(13) C(18) -158.8(8) no
C(13) Ir(1) C(11) C(10) -79.4(4) no
C(13) Ir(1) C(11) C(12) 37.3(4) no
C(13) Ir(1) C(11) C(16) 158.0(9) no
C(12) Ir(1) C(13) C(9) 116.9(6) no
C(12) Ir(1) C(13) C(18) -122.1(10) no
C(13) Ir(1) C(12) C(11) -119.1(7) no
C(13) Ir(1) C(12) C(17) 121.1(8) no
O(2) Ir(2) N(2) C(23) 11.9(5) no
N(2) Ir(2) O(2) C(24) -19.2(4) no
O(2) Ir(2) C(27) C(28) 57.2(4) no
O(2) Ir(2) C(27) C(32) -64.5(7) no
C(27) Ir(2) O(2) C(24) 70.1(5) no
O(2) Ir(2) C(28) C(27) -135.0(3) no
O(2) Ir(2) C(28) C(29) 105.8(4) no
O(2) Ir(2) C(28) C(33) -13.2(8) no
C(28) Ir(2) O(2) C(24) 102.0(4) no
O(2) Ir(2) C(29) C(28) -83.1(4) no
O(2) Ir(2) C(29) C(30) 159.3(3) no
O(2) Ir(2) C(29) C(34) 36.9(7) no
C(29) Ir(2) O(2) C(24) 140.3(4) no
O(2) Ir(2) C(30) C(29) -32.6(7) no
O(2) Ir(2) C(30) C(31) -151.9(3) no
O(2) Ir(2) C(30) C(35) 91.7(7) no
N(2) Ir(2) C(27) C(28) 135.4(3) no
N(2) Ir(2) C(27) C(31) -107.5(4) no
N(2) Ir(2) C(27) C(32) 13.7(7) no
C(27) Ir(2) N(2) C(19) 63.2(6) no
C(27) Ir(2) N(2) C(23) -111.2(6) no
N(2) Ir(2) C(28) C(27) -55.6(4) no
N(2) Ir(2) C(28) C(33) 66.3(9) no
C(28) Ir(2) N(2) C(19) 94.2(6) no
C(28) Ir(2) N(2) C(23) -80.2(6) no
N(2) Ir(2) C(30) C(29) 147.0(4) no
N(2) Ir(2) C(30) C(31) 27.7(7) no
N(2) Ir(2) C(30) C(35) -88.7(8) no
C(30) Ir(2) N(2) C(19) 6.6(9) no
N(2) Ir(2) C(31) C(27) 80.8(4) no
N(2) Ir(2) C(31) C(36) -40.2(9) no
C(31) Ir(2) N(2) C(19) 24.2(7) no
C(31) Ir(2) N(2) C(23) -150.2(5) no
C(27) Ir(2) C(28) C(29) -119.2(6) no
C(27) Ir(2) C(28) C(33) 121.8(10) no
C(28) Ir(2) C(27) C(31) 117.2(6) no
C(28) Ir(2) C(27) C(32) -121.6(8) no
C(27) Ir(2) C(29) C(28) 36.8(3) no
C(27) Ir(2) C(29) C(30) -80.7(4) no
C(27) Ir(2) C(29) C(34) 156.9(7) no
C(29) Ir(2) C(27) C(28) -36.6(3) no
C(29) Ir(2) C(27) C(31) 80.5(4) no
C(29) Ir(2) C(27) C(32) -158.2(7) no
C(27) Ir(2) C(30) C(29) 80.5(4) no
C(27) Ir(2) C(30) C(31) -38.8(4) no
C(27) Ir(2) C(30) C(35) -155.2(8) no
C(30) Ir(2) C(27) C(28) -78.7(4) no
C(30) Ir(2) C(27) C(31) 38.4(3) no
C(30) Ir(2) C(27) C(32) 159.6(8) no
C(27) Ir(2) C(31) C(30) 116.3(7) no
C(27) Ir(2) C(31) C(36) -121.0(11) no
C(31) Ir(2) C(27) C(28) -117.2(6) no
C(31) Ir(2) C(27) C(32) 121.2(9) no
C(28) Ir(2) C(29) C(30) -117.6(7) no
C(28) Ir(2) C(29) C(34) 120.0(8) no
C(29) Ir(2) C(28) C(27) 119.2(6) no
C(29) Ir(2) C(28) C(33) -118.9(10) no
C(28) Ir(2) C(30) C(29) 37.7(4) no
C(28) Ir(2) C(30) C(31) -81.6(5) no
C(30) Ir(2) C(28) C(27) 81.8(4) no
C(30) Ir(2) C(28) C(29) -37.4(4) no
C(30) Ir(2) C(28) C(33) -156.4(9) no
C(28) Ir(2) C(31) C(27) -37.7(4) no
C(28) Ir(2) C(31) C(30) 78.6(4) no
C(28) Ir(2) C(31) C(36) -158.6(10) no
C(31) Ir(2) C(28) C(27) 38.5(4) no
C(31) Ir(2) C(28) C(29) -80.8(4) no
C(29) Ir(2) C(30) C(31) -119.3(7) no
C(29) Ir(2) C(30) C(35) 124.3(10) no
C(30) Ir(2) C(29) C(28) 117.6(8) no
C(30) Ir(2) C(29) C(34) -122.4(10) no
C(29) Ir(2) C(31) C(27) -80.0(4) no
C(29) Ir(2) C(31) C(30) 36.3(4) no
C(29) Ir(2) C(31) C(36) 159.0(10) no
C(31) Ir(2) C(29) C(28) 80.4(5) no
C(31) Ir(2) C(29) C(30) -37.2(4) no
C(31) Ir(2) C(29) C(34) -159.6(8) no
C(30) Ir(2) C(31) C(27) -116.3(7) no
C(30) Ir(2) C(31) C(36) 122.7(11) no
C(31) Ir(2) C(30) C(29) 119.3(7) no
C(31) Ir(2) C(30) C(35) -116.4(9) no
Ir(1) O(1) C(6) C(5) 25.9(8) no
Ir(1) O(1) C(6) C(7) 146.7(4) no
Ir(1) O(1) C(6) C(8) -91.2(5) no
Ir(2) O(2) C(24) C(23) 22.6(8) no
Ir(2) O(2) C(24) C(25) -94.3(5) no
Ir(2) O(2) C(24) C(26) 144.9(4) no
Ir(1) N(1) C(5) C(6) 2.2(11) no
C(1) N(1) C(5) C(4) -1.7(14) no
C(5) N(1) C(1) C(2) 1.2(14) no
Ir(2) N(2) C(23) C(24) -3.0(10) no
C(19) N(2) C(23) C(22) -1.2(13) no
C(23) N(2) C(19) C(20) 0.5(14) no
N(1) C(1) C(2) C(3) -0.4(15) no
C(1) C(2) C(3) C(4) -0.1(15) no
C(2) C(3) C(4) C(5) -0.4(16) no
C(3) C(4) C(5) N(1) 1.3(16) no
N(1) C(5) C(6) O(1) -17.9(11) no
N(1) C(5) C(6) C(7) -137.2(8) no
N(1) C(5) C(6) C(8) 100.0(9) no
C(4) C(5) C(6) C(7) 48.7(13) no
C(4) C(5) C(6) C(8) -74.2(11) no
Ir(1) C(9) C(10) C(11) -61.0(5) no
Ir(1) C(9) C(10) C(15) 122.9(7) no
Ir(1) C(9) C(13) C(12) 62.9(4) no
Ir(1) C(9) C(13) C(18) -124.9(6) no
C(10) C(9) C(13) Ir(1) -59.9(5) no
C(10) C(9) C(13) C(12) 3.0(8) no
C(13) C(9) C(10) Ir(1) 59.8(5) no
C(13) C(9) C(10) C(11) -1.2(8) no
C(14) C(9) C(10) Ir(1) -120.8(8) no
C(14) C(9) C(10) C(15) 2.1(13) no
C(14) C(9) C(13) Ir(1) 120.7(8) no
C(14) C(9) C(13) C(18) -4.2(12) no
Ir(1) C(10) C(11) C(12) -63.1(4) no
Ir(1) C(10) C(11) C(16) 126.5(7) no
C(9) C(10) C(11) Ir(1) 62.0(6) no
C(9) C(10) C(11) C(12) -1.1(8) no
C(15) C(10) C(11) Ir(1) -121.9(8) no
C(15) C(10) C(11) C(16) 4.6(13) no
Ir(1) C(11) C(12) C(13) -59.3(4) no
Ir(1) C(11) C(12) C(17) 122.8(7) no
C(10) C(11) C(12) Ir(1) 62.2(5) no
C(10) C(11) C(12) C(13) 2.9(8) no
C(16) C(11) C(12) Ir(1) -127.1(9) no
C(16) C(11) C(12) C(17) -4.3(13) no
Ir(1) C(12) C(13) C(9) -63.0(4) no
Ir(1) C(12) C(13) C(18) 124.8(7) no
C(11) C(12) C(13) Ir(1) 59.4(5) no
C(11) C(12) C(13) C(9) -3.6(8) no
C(17) C(12) C(13) Ir(1) -122.7(8) no
C(17) C(12) C(13) C(18) 2.1(13) no
N(2) C(19) C(20) C(21) 0.2(15) no
C(19) C(20) C(21) C(22) -0.3(15) no
C(20) C(21) C(22) C(23) -0.2(15) no
C(21) C(22) C(23) N(2) 1.0(15) no
N(2) C(23) C(24) O(2) -12.6(11) no
N(2) C(23) C(24) C(25) 104.3(8) no
N(2) C(23) C(24) C(26) -133.1(7) no
C(22) C(23) C(24) C(25) -72.1(11) no
C(22) C(23) C(24) C(26) 50.5(11) no
Ir(2) C(27) C(28) C(29) 60.0(6) no
Ir(2) C(27) C(28) C(33) -121.6(9) no
Ir(2) C(27) C(31) C(30) -62.5(6) no
Ir(2) C(27) C(31) C(36) 126.8(8) no
C(28) C(27) C(31) Ir(2) 61.4(7) no
C(28) C(27) C(31) C(30) -1.1(10) no
C(31) C(27) C(28) Ir(2) -60.4(7) no
C(31) C(27) C(28) C(29) -0.5(10) no
C(32) C(27) C(28) Ir(2) 118.5(11) no
C(32) C(27) C(28) C(33) -3.1(17) no
C(32) C(27) C(31) Ir(2) -117.5(11) no
C(32) C(27) C(31) C(36) 9.3(16) no
Ir(2) C(28) C(29) C(30) 62.3(5) no
Ir(2) C(28) C(29) C(34) -122.4(8) no
C(27) C(28) C(29) Ir(2) -60.5(7) no
C(27) C(28) C(29) C(30) 1.9(10) no
C(33) C(28) C(29) Ir(2) 121.1(11) no
C(33) C(28) C(29) C(34) -1.4(15) no
Ir(2) C(29) C(30) C(31) 60.1(5) no
Ir(2) C(29) C(30) C(35) -122.4(9) no
C(28) C(29) C(30) Ir(2) -62.7(7) no
C(28) C(29) C(30) C(31) -2.6(10) no
C(34) C(29) C(30) Ir(2) 122.2(10) no
C(34) C(29) C(30) C(35) -0.2(16) no
Ir(2) C(30) C(31) C(27) 62.7(5) no
Ir(2) C(30) C(31) C(36) -126.7(9) no
C(29) C(30) C(31) Ir(2) -60.5(7) no
C(29) C(30) C(31) C(27) 2.3(10) no
C(35) C(30) C(31) Ir(2) 121.9(9) no
C(35) C(30) C(31) C(36) -4.9(15) no
C(38) C(37) C(42) C(41) -0.3(17) no
C(42) C(37) C(38) C(39) 1.8(17) no
C(37) C(38) C(39) C(40) -4(2) no
C(38) C(39) C(40) C(41) 4(2) no
C(39) C(40) C(41) C(42) -3(2) no
C(40) C(41) C(42) C(37) 0.8(19) no
C(45) C(44) C(49) C(48) 0(4) no
C(49) C(44) C(45) C(46) -1(7) no
C(45a) C(44a) C(49a) C(48a) 6(8) no
C(49a) C(44a) C(45a) C(46a) -3(15) no
C(44) C(45) C(46) C(47) 0(7) no
C(44a) C(45a) C(46a) C(47a) -4(14) no
C(45) C(46) C(47) C(48) 0(4) no
C(45a) C(46a) C(47a) C(48a) 7(7) no
C(46) C(47) C(48) C(49) -1(3) no
C(46a) C(47a) C(48a) C(49a) -4(6) no
C(47) C(48) C(49) C(44) 0(3) no
C(47a) C(48a) C(49a) C(44a) -3(6) no
